data_1507216
loop_
_publ_author_name
'Akutagawa, Tomoyuki'
'Uchimaru, Tadafumi'
'Sakai, Ken-ichi'
'Hasegawa, Tatsuo'
'Nakamura, Takayoshi'

_publ_section_title
;
 Bidentated Hydrogen Bond from
 [O&#x2212;H&#x00B7;&#x00B7;&#x00B7;N&#x2212;N&#x00B7;&#x00B7;&#x00B7;H&#x2212;O]
 to
 [O-&#x00B7;&#x00B7;&#x00B7;+H&#x2212;N&#x2212;N&#x2212;H+&#x00B7;&#x00B7;&#x00B7;-O]
 Structures in Solids
;
_journal_issue 26
_journal_name_full 'The Journal of Physical Chemistry B'
_journal_page_first 6248
_journal_paper_doi 10.1021/jp027219f
_journal_volume 107
_journal_year 2003
_chemical_formula_moiety 'C22 H16 N6 O10 '
_chemical_formula_sum 'C22 H16 N6 O10'
_chemical_formula_weight 524.40
_space_group_IT_number 60
_symmetry_cell_setting orthorhombic
_symmetry_Int_Tables_number 60
_symmetry_space_group_name_Hall '-P 2n 2ab'
_symmetry_space_group_name_H-M 'P b c n'
_cell_angle_alpha 90
_cell_angle_beta 90.0(2)
_cell_angle_gamma 90
_cell_formula_units_Z 4
_cell_length_a 15.0526(9)
_cell_length_b 7.086(1)
_cell_length_c 22.0077(3)
_cell_measurement_reflns_used 36235
_cell_measurement_temperature 296.1
_cell_measurement_theta_max 27.5
_cell_measurement_theta_min 2.3
_cell_volume 2347.4(4)
_computing_cell_refinement PROCESS-AUTO
_computing_data_collection PROCESS-AUTO
_computing_data_reduction CrystalStructure
_computing_publication_material 'CrystalStructure Ver. 2.00'
_computing_structure_refinement CRYSTALS
_computing_structure_solution SIR92
_diffrn_detector_area_resol_mean 10.00
_diffrn_measured_fraction_theta_full 0.9923
_diffrn_measured_fraction_theta_max 0.9923
_diffrn_measurement_device_type 'Rigaku RAXIS-RAPID'
_diffrn_measurement_method \w
_diffrn_radiation_type 'Mo K\a'
_diffrn_radiation_wavelength 0.7107
_diffrn_reflns_av_R_equivalents 0.033
_diffrn_reflns_limit_h_max 19
_diffrn_reflns_limit_h_min 0
_diffrn_reflns_limit_k_max 9
_diffrn_reflns_limit_k_min 0
_diffrn_reflns_limit_l_max 0
_diffrn_reflns_limit_l_min -28
_diffrn_reflns_number 3057
_diffrn_reflns_theta_full 27.48
_diffrn_reflns_theta_max 27.48
_exptl_absorpt_coefficient_mu 0.120
_exptl_absorpt_correction_T_max 0.988
_exptl_absorpt_correction_T_min 0.988
_exptl_absorpt_correction_type multi-scan
_exptl_absorpt_process_details
;
    Higashi, T. (1995). Program for Absorption Correction.
    Rigaku Corporation, Tokyo, Japan.
;
_exptl_crystal_colour yellow
_exptl_crystal_density_diffrn 1.484
_exptl_crystal_density_method 'not measured'
_exptl_crystal_description plate
_exptl_crystal_size_max 0.70
_exptl_crystal_size_mid 0.20
_exptl_crystal_size_min 0.10
_refine_diff_density_max 0.34
_refine_diff_density_min -0.29
_refine_ls_extinction_method none
_refine_ls_goodness_of_fit_ref 1.077
_refine_ls_hydrogen_treatment refall
_refine_ls_number_parameters 183
_refine_ls_number_reflns 1673
_refine_ls_R_factor_gt 0.0470
_refine_ls_shift/su_max 0.0030
_refine_ls_structure_factor_coef Fsqd
_refine_ls_weighting_details
;
    Chebychev polynomial with 3 parameters (Carruthers & Watkin, 1979)
    6820.650    9424.200    2675.150
;
_refine_ls_weighting_scheme calc
_refine_ls_wR_factor_ref 0.0580
_reflns_number_gt 1673
_reflns_number_total 3057
_reflns_threshold_expression F^2^>2.0\s(F^2^)
_cod_data_source_file jp027219fsi20030227_112049.cif
_cod_data_source_block '_aku'
_cod_original_cell_volume 2347.4(-3)
_cod_original_sg_symbol_H-M 'P 21/b 2/c 21/n'
_cod_original_formula_sum 'C22 H16 N6 O10 '
_cod_database_code 1507216

loop_
_symmetry_equiv_pos_as_xyz
x,y,z
-x,-y,-z
-x+1/2,y+1/2,z
x+1/2,-y+1/2,-z
x,-y,z+1/2
-x,y,-z+1/2
-x+1/2,-y+1/2,z+1/2
x+1/2,y+1/2,-z+1/2

loop_
_atom_site_label
_atom_site_type_symbol
_atom_site_fract_x
_atom_site_fract_y
_atom_site_fract_z
_atom_site_U_iso_or_equiv
_atom_site_adp_type
_atom_site_occupancy
_atom_site_symmetry_multiplicity
_atom_site_calc_flag
O1 O 0.21924(8) 0.1679(2) 0.55321(6) 0.0580(4) Uani 1.00 1 d
O2 O 0.3902(1) 0.3404(3) 0.30142(8) 0.1010(7) Uani 1.00 1 d
O3 O 0.2532(1) 0.3974(3) 0.28021(7) 0.1032(7) Uani 1.00 1 d
O4 O 0.0316(1) 0.2071(4) 0.42672(8) 0.1320(9) Uani 1.00 1 d
O5 O 0.0582(1) 0.2740(4) 0.51691(8) 0.1258(8) Uani 1.00 1 d
N1 N 0.3420(1) 0.1432(3) 0.63215(7) 0.0618(5) Uani 1.00 1 d
N2 N 0.3115(1) 0.3482(3) 0.31526(8) 0.0694(6) Uani 1.00 1 d
N3 N 0.0824(1) 0.2406(3) 0.46683(8) 0.0649(6) Uani 1.00 1 d
C1 C 0.3851(1) -0.0132(4) 0.6464(1) 0.0660(7) Uani 1.00 1 d
C2 C 0.4476(1) -0.0208(3) 0.69245(9) 0.0617(6) Uani 1.00 1 d
C3 C 0.4669(1) 0.1419(3) 0.72489(7) 0.0474(5) Uani 1.00 1 d
C4 C 0.4220(1) 0.3046(3) 0.70903(9) 0.0629(6) Uani 1.00 1 d
C5 C 0.3607(1) 0.2993(4) 0.6628(1) 0.0709(7) Uani 1.00 1 d
C6 C 0.2416(1) 0.2133(3) 0.49744(8) 0.0453(4) Uani 1.00 1 d
C7 C 0.3311(1) 0.2272(3) 0.47895(9) 0.0506(5) Uani 1.00 1 d
C8 C 0.3539(1) 0.2702(3) 0.42048(9) 0.0545(5) Uani 1.00 1 d
C9 C 0.2876(1) 0.2999(3) 0.37772(8) 0.0516(5) Uani 1.00 1 d
C10 C 0.1992(1) 0.2891(3) 0.39290(8) 0.0513(5) Uani 1.00 1 d
C11 C 0.1774(1) 0.2464(3) 0.45228(8) 0.0469(5) Uani 1.00 1 d
H1 H 0.3721(1) -0.1247(4) 0.6242(1) 0.079(1) Uiso 1.00 1 c
H2 H 0.4771(1) -0.1355(3) 0.70208(9) 0.074(1) Uiso 1.00 1 c
H3 H 0.4340(1) 0.4189(3) 0.73007(9) 0.076(1) Uiso 1.00 1 c
H4 H 0.3300(1) 0.4112(4) 0.6517(1) 0.085(1) Uiso 1.00 1 c
H5 H 0.3766(1) 0.2067(3) 0.50808(9) 0.061(1) Uiso 1.00 1 c
H6 H 0.4145(1) 0.2793(3) 0.40892(9) 0.065(1) Uiso 1.00 1 c
H7 H 0.1544(1) 0.3111(3) 0.36333(8) 0.061(1) Uiso 1.00 1 c
H8 H 0.275(2) 0.161(4) 0.586(1) 0.15(1) Uiso 1.00 1 c

loop_
_atom_site_aniso_label
_atom_site_aniso_U_11
_atom_site_aniso_U_22
_atom_site_aniso_U_33
_atom_site_aniso_U_12
_atom_site_aniso_U_13
_atom_site_aniso_U_23
O1 0.0421(7) 0.088(1) 0.0438(7) 0.0011(7) -0.0032(6) 0.0028(7)
O2 0.102(1) 0.118(2) 0.084(1) 0.023(1) 0.038(1) 0.033(1)
O3 0.113(1) 0.140(2) 0.0567(9) -0.008(1) -0.016(1) 0.027(1)
O4 0.0464(9) 0.256(3) 0.093(1) -0.008(1) -0.0269(9) -0.006(2)
O5 0.0439(8) 0.258(3) 0.076(1) 0.013(1) 0.0047(9) -0.015(2)
N1 0.0455(9) 0.095(1) 0.0445(9) 0.003(1) -0.0085(7) 0.003(1)
N2 0.089(1) 0.063(1) 0.056(1) 0.003(1) 0.008(1) 0.007(1)
N3 0.0364(8) 0.096(2) 0.062(1) 0.0049(9) -0.0097(8) -0.004(1)
C1 0.059(1) 0.087(2) 0.053(1) -0.004(1) -0.012(1) -0.011(1)
C2 0.059(1) 0.072(1) 0.055(1) 0.005(1) -0.016(1) -0.005(1)
C3 0.0383(9) 0.069(1) 0.0347(8) 0.0001(9) 0.0000(8) -0.0003(9)
C4 0.059(1) 0.072(1) 0.058(1) 0.010(1) -0.013(1) -0.007(1)
C5 0.063(1) 0.083(2) 0.067(1) 0.018(1) -0.019(1) -0.000(1)
C6 0.0383(9) 0.054(1) 0.0435(8) 0.0035(9) -0.0051(8) -0.0035(9)
C7 0.0374(9) 0.063(1) 0.051(1) 0.0018(9) -0.0085(8) 0.002(1)
C8 0.042(1) 0.061(1) 0.061(1) 0.000(1) 0.0043(9) 0.002(1)
C9 0.061(1) 0.047(1) 0.0462(9) -0.000(1) 0.0011(9) 0.0038(9)
C10 0.053(1) 0.053(1) 0.048(1) 0.004(1) -0.0132(9) -0.0001(9)
C11 0.0347(8) 0.056(1) 0.050(1) 0.0023(8) -0.0060(8) -0.0040(9)

loop_
_atom_type_symbol
_atom_type_description
_atom_type_scat_dispersion_real
_atom_type_scat_dispersion_imag
_atom_type_scat_source
N N 0.011 0.006
;
International Tables for Crystallography
(1992, Vol. C, Tables 4.2.6.8 and 6.1.1.4)
;
C C 0.006 0.003
;
International Tables for Crystallography
(1992, Vol. C, Tables 4.2.6.8 and 6.1.1.4)
;
H H 0.000 0.000
;
International Tables for Crystallography
(1992, Vol. C, Table 6.1.1.4)
;
O O 0.017 0.010
;
International Tables for Crystallography
(1992, Vol. C, Tables 4.2.6.8 and 6.1.1.4)
;

loop_
_geom_angle_atom_site_label_1
_geom_angle_atom_site_label_2
_geom_angle_atom_site_label_3
_geom_angle
_geom_angle_publ_flag
C6 O1 C7 30.1(10) yes
C6 O1 C11 30.3(3) yes
C7 O1 C11 60.32(7) yes
C6 O1 H8 115.8(23) no
C7 O1 H8 86.0(22) no
C11 O1 H8 145.7(18) no
O3 O2 N2 28.2(2) yes
O3 O2 C9 62.5(18) yes
N2 O2 C9 34.3(11) yes
O3 O2 H6 112.9(17) no
N2 O2 H6 84.9(11) no
C9 O2 H6 50.8(2) no
O2 O3 N2 28.3(9) yes
O2 O3 C9 61.9(17) yes
N2 O3 C9 33.5(8) yes
O2 O3 H7 112.0(20) no
N2 O3 H7 83.8(13) no
C9 O3 H7 50.6(13) no
O5 O4 N3 28.9(9) yes
O5 O4 C11 63.4(18) yes
N3 O4 C11 34.5(9) yes
O5 O4 H7 109.4(20) no
N3 O4 H7 82.9(12) no
C11 O4 H7 51.2(13) no
O4 O5 N3 29.1(4) yes
O4 O5 C11 62.6(19) yes
N3 O5 C11 33.6(11) yes
C1 N1 C2 29.33(19) yes
C1 N1 C4 89.2(14) yes
C2 N1 C4 59.8(9) yes
C1 N1 C5 118.3(10) yes
C2 N1 C5 89.0(4) yes
C4 N1 C5 29.15(18) yes
C1 N1 H1 25.3(4) no
C2 N1 H1 54.6(7) no
C4 N1 H1 114.4(11) no
C5 N1 H1 143.6(7) no
C1 N1 H4 143.8(7) no
C2 N1 H4 114.5(10) no
C4 N1 H4 54.6(8) no
C5 N1 H4 25.5(4) no
H1 N1 H4 169.1(2) no
C1 N1 H8 126.1(14) no
C2 N1 H8 155.3(13) no
C4 N1 H8 144.8(14) no
C5 N1 H8 115.6(16) no
H1 N1 H8 100.8(15) no
H4 N1 H8 90.1(17) no
O2 N2 O3 123.5(15) yes
O2 N2 C8 88.4(26) yes
O3 N2 C8 147.7(8) yes
O2 N2 C9 117.4(17) yes
O3 N2 C9 119.1(2) yes
C8 N2 C9 29.2(3) yes
O2 N2 C10 146.8(10) yes
O3 N2 C10 89.7(20) yes
C8 N2 C10 58.9(16) yes
C9 N2 C10 29.6(10) yes
O4 N3 O5 122.1(3) yes
O4 N3 C6 143.2(9) yes
O5 N3 C6 93.4(6) yes
O4 N3 C10 89.8(21) yes
O5 N3 C10 145.1(10) yes
C6 N3 C10 59.7(16) yes
O4 N3 C11 118.0(3) yes
O5 N3 C11 119.8(16) yes
C6 N3 C11 29.0(2) yes
C10 N3 C11 30.7(7) yes
N1 C1 C2 122.7(9) yes
N1 C1 C3 92.2(14) yes
C2 C1 C3 30.5(4) yes
N1 C1 C5 30.9(5) yes
C2 C1 C5 91.9(10) yes
C3 C1 C5 61.4(9) yes
N1 C1 H1 118.3(9) no
C2 C1 H1 118.98(15) no
C3 C1 H1 149.47(16) no
C5 C1 H1 149.2(4) no
N1 C1 H2 146.3(3) no
C2 C1 H2 23.5(3) no
C3 C1 H2 54.0(9) no
C5 C1 H2 115.4(2) no
H1 C1 H2 95.5(14) no
N1 C1 H8 28.2(7) no
C2 C1 H8 150.9(8) no
C3 C1 H8 120.4(11) no
C5 C1 H8 59.1(7) no
H1 C1 H8 90.1(8) no
H2 C1 H8 174.3(7) no
N1 C2 C1 27.9(5) yes
N1 C2 C3 91.2(4) yes
C1 C2 C3 119.1(2) yes
N1 C2 C4 60.0(9) yes
C1 C2 C4 88.0(10) yes
C3 C2 C4 31.2(6) yes
N1 C2 H1 52.2(9) no
C1 C2 H1 24.3(4) no
C3 C2 H1 143.4(3) no
C4 C2 H1 112.2(2) no
N1 C2 H2 148.91(16) no
C1 C2 H2 120.99(15) no
C3 C2 H2 119.9(9) no
C4 C2 H2 151.1(4) no
H1 C2 H2 96.7(3) no
C1 C3 C2 30.37(18) yes
C1 C3 C4 87.1(5) yes
C2 C3 C4 117.5(9) yes
C1 C3 C5 56.9(9) yes
C2 C3 C5 87.3(14) yes
C4 C3 C5 30.2(2) yes
C1 C3 H2 54.3(7) no
C2 C3 H2 23.9(4) no
C4 C3 H2 141.4(7) no
C5 C3 H2 111.2(11) no
C1 C3 H3 111.1(11) no
C2 C3 H3 141.5(7) no
C4 C3 H3 24.0(4) no
C5 C3 H3 54.2(7) no
H2 C3 H3 165.4(3) no
N1 C4 C2 60.1(9) yes
N1 C4 C3 91.5(5) yes
C2 C4 C3 31.3(4) yes
N1 C4 C5 28.0(5) yes
C2 C4 C5 88.2(10) yes
C3 C4 C5 119.5(10) yes
N1 C4 H3 148.82(19) no
C2 C4 H3 151.0(4) no
C3 C4 H3 119.7(9) no
C5 C4 H3 120.80(17) no
N1 C4 H4 52.2(9) no
C2 C4 H4 112.3(3) no
C3 C4 H4 143.6(4) no
C5 C4 H4 24.1(4) no
H3 C4 H4 96.7(14) no
N1 C5 C1 30.8(5) yes
N1 C5 C3 92.5(14) yes
C1 C5 C3 61.71(12) yes
N1 C5 C4 122.8(9) yes
C1 C5 C4 92.0(10) yes
C3 C5 C4 30.3(6) yes
N1 C5 H3 146.5(3) no
C1 C5 H3 115.71(17) no
C3 C5 H3 54.0(9) no
C4 C5 H3 23.7(3) no
N1 C5 H4 117.6(9) no
C1 C5 H4 148.4(4) no
C3 C5 H4 149.90(13) no
C4 C5 H4 119.58(18) no
H3 C5 H4 95.9(4) no
N1 C5 H8 33.6(8) no
C1 C5 H8 64.4(7) no
C3 C5 H8 126.1(11) no
C4 C5 H8 156.4(8) no
H3 C5 H8 179.1(7) no
H4 C5 H8 84.0(16) no
O1 C6 N3 91.4(26) yes
O1 C6 C7 122.1(17) yes
N3 C6 C7 146.4(4) yes
O1 C6 C8 150.7(9) yes
N3 C6 C8 117.9(18) yes
C7 C6 C8 28.6(9) yes
O1 C6 C10 150.0(3) yes
N3 C6 C10 58.6(16) yes
C7 C6 C10 87.9(7) yes
C8 C6 C10 59.27(8) yes
O1 C6 C11 121.7(16) yes
N3 C6 C11 30.3(10) yes
C7 C6 C11 116.2(18) yes
C8 C6 C11 87.6(18) yes
C10 C6 C11 28.3(9) yes
O1 C6 H5 98.2(12) no
N3 C6 H5 170.37(15) no
C7 C6 H5 23.97(5) no
C8 C6 H5 52.6(4) no
C10 C6 H5 111.8(16) no
O1 C6 H8 29.1(8) no
N3 C6 H8 120.2(19) no
C7 C6 H8 93.3(11) no
C8 C6 H8 121.8(8) no
C10 C6 H8 177.4(8) no
C11 C6 H5 140.1(7) no
C11 C6 H8 150.5(11) no
H5 C6 H8 69.3(21) no
O1 C7 C6 27.8(7) yes
O1 C7 C8 149.6(7) yes
C6 C7 C8 121.8(16) yes
O1 C7 C9 119.1(1) yes
C6 C7 C9 91.3(6) yes
C8 C7 C9 30.5(3) yes
O1 C7 C11 59.67(7) yes
C6 C7 C11 31.9(3) yes
C8 C7 C11 89.9(27) yes
C9 C7 C11 59.4(17) yes
O1 C7 H5 91.2(19) no
C6 C7 H5 119.0(17) no
C8 C7 H5 119.2(17) no
C9 C7 H5 149.7(10) no
C11 C7 H5 150.8(9) no
O1 C7 H6 173.4(2) no
C6 C7 H6 145.7(12) no
C8 C7 H6 23.8(7) no
C9 C7 H6 54.4(14) no
C11 C7 H6 113.8(20) no
H5 C7 H6 95.4(15) no
N2 C8 C6 120.8(16) yes
N2 C8 C7 150.4(3) yes
C6 C8 C7 29.6(7) yes
N2 C8 C9 31.0(10) yes
C6 C8 C9 89.9(19) yes
C7 C8 C9 119.5(17) yes
N2 C8 C10 60.0(17) yes
C6 C8 C10 60.80(8) yes
C7 C8 C10 90.4(26) yes
C9 C8 C10 29.1(7) yes
N2 C8 H5 174.80(14) no
C6 C8 H5 54.0(2) no
C7 C8 H5 24.37(12) no
C9 C8 H5 143.9(8) no
C10 C8 H5 114.8(17) no
N2 C8 H6 89.0(27) no
C6 C8 H6 150.2(7) no
C7 C8 H6 120.6(17) no
C9 C8 H6 119.92(13) no
C10 C8 H6 149.0(3) no
H5 C8 H6 96.2(25) no
O2 C9 O3 55.63(9) yes
O2 C9 N2 28.2(6) yes
O3 C9 N2 27.4(2) yes
O2 C9 C7 121.78(15) yes
O3 C9 C7 174.45(13) yes
N2 C9 C7 149.8(3) yes
O2 C9 C8 91.8(20) yes
O3 C9 C8 146.7(10) yes
N2 C9 C8 119.8(17) yes
C7 C9 C8 30.0(10) yes
O2 C9 C10 146.6(8) yes
O3 C9 C10 91.4(26) yes
N2 C9 C10 118.6(17) yes
C7 C9 C10 91.5(7) yes
C8 C9 C10 121.52(18) yes
O2 C9 C11 176.60(15) yes
O3 C9 C11 122.3(16) yes
N2 C9 C11 149.6(10) yes
C7 C9 C11 60.5(17) yes
C8 C9 C11 90.5(20) yes
O2 C9 H6 68.0(3) no
O3 C9 H6 123.0(17) no
N2 C9 H6 96.0(26) no
C7 C9 H6 53.9(16) no
C8 C9 H6 23.9(6) no
O2 C9 H7 123.0(4) no
O3 C9 H7 67.8(17) no
N2 C9 H7 95.0(11) no
C7 C9 H7 115.2(16) no
C8 C9 H7 145.2(7) no
C10 C9 C11 31.0(10) yes
C10 C9 H6 145.4(5) no
C11 C9 H6 114.4(3) no
C10 C9 H7 23.68(11) no
C11 C9 H7 54.7(3) no
H6 C9 H7 169.1(2) no
N2 C10 N3 176.98(14) yes
N2 C10 C6 121.0(1) yes
N3 C10 C6 61.72(7) yes
N2 C10 C8 61.10(8) yes
N3 C10 C8 121.6(1) yes
C6 C10 C8 59.9(17) yes
N2 C10 C9 31.7(8) yes
N3 C10 C9 151.0(7) yes
C6 C10 C9 89.3(8) yes
C8 C10 C9 29.4(3) yes
N2 C10 C11 149.9(7) yes
N3 C10 C11 32.8(8) yes
C6 C10 C11 28.9(2) yes
C8 C10 C11 88.8(8) yes
C9 C10 C11 118.2(17) yes
N2 C10 H7 89.1(20) no
N3 C10 H7 88.2(19) no
C6 C10 H7 149.9(10) no
C8 C10 H7 150.2(10) no
C9 C10 H7 120.8(17) no
C11 C10 H7 121.0(17) no
O1 C11 O4 117.2(17) yes
O1 C11 O5 69.4(20) yes
O4 C11 O5 54.0(14) yes
O1 C11 N3 92.7(8) yes
O4 C11 N3 27.5(2) yes
O5 C11 N3 26.6(6) yes
O1 C11 C6 28.1(9) yes
O4 C11 C6 144.6(11) yes
O5 C11 C6 96.5(20) yes
N3 C11 C6 120.8(17) yes
O1 C11 C7 60.0(17) yes
O4 C11 C7 169.70(15) yes
O5 C11 C7 127.47(12) yes
N3 C11 C7 152.7(3) yes
C6 C11 C7 32.0(8) yes
O1 C11 C9 120.0(17) yes
O4 C11 C9 121.6(17) yes
O5 C11 C9 164.6(3) yes
N3 C11 C9 147.2(11) yes
C6 C11 C9 92.0(19) yes
O1 C11 C10 150.8(3) yes
O4 C11 C10 91.3(26) yes
O5 C11 C10 138.8(9) yes
N3 C11 C10 116.4(18) yes
C6 C11 C10 122.81(17) yes
O1 C11 H7 174.31(13) no
O4 C11 H7 68.2(17) no
O5 C11 H7 116.3(3) no
N3 C11 H7 92.9(11) no
C6 C11 H7 146.3(7) no
C7 C11 C9 60.0(17) yes
C7 C11 C10 90.8(8) yes
C9 C11 C10 30.8(7) yes
C7 C11 H7 114.4(17) no
C9 C11 H7 54.3(2) no
C10 C11 H7 23.52(12) no
N1 H1 C1 36.4(5) no
N1 H1 C2 73.2(2) no
C1 H1 C2 36.7(3) no
N1 H1 H2 97.1(10) no
C1 H1 H2 60.6(9) no
C2 H1 H2 23.9(4) no
C1 H2 C2 35.49(17) no
C1 H2 C3 71.7(11) no
C2 H2 C3 36.2(7) no
C1 H2 H1 23.9(4) no
C2 H2 H1 59.4(9) no
C3 H2 H1 95.7(11) no
C3 H3 C4 36.3(5) no
C3 H3 C5 71.80(12) no
C4 H3 C5 35.5(2) no
C3 H3 H4 95.7(11) no
C4 H3 H4 59.4(9) no
C5 H3 H4 23.9(4) no
N1 H4 C4 73.2(3) no
N1 H4 C5 36.9(5) no
C4 H4 C5 36.28(13) no
N1 H4 H3 97.1(10) no
C4 H4 H3 23.9(4) no
C5 H4 H3 60.2(10) no
N1 H4 H8 36.2(8) no
C4 H4 H8 109.4(9) no
C5 H4 H8 73.1(11) no
H3 H4 H8 133.3(8) no
C6 H5 C7 37.1(12) no
C6 H5 C8 73.5(19) no
C7 H5 C8 36.4(7) no
C6 H5 H6 97.6(24) no
C7 H5 H6 60.49(9) no
C8 H5 H6 24.1(2) no
C6 H5 H8 55.5(19) no
C7 H5 H8 92.6(19) no
C8 H5 H8 128.9(16) no
H6 H5 H8 153.0(11) no
O2 H6 C7 132.9(13) no
O2 H6 C8 97.3(25) no
C7 H6 C8 35.6(9) no
O2 H6 C9 61.2(19) no
C7 H6 C9 71.8(2) no
C8 H6 C9 36.2(5) no
O2 H6 H5 156.9(3) no
C7 H6 H5 24.1(5) no
C8 H6 H5 59.7(17) no
C9 H6 H5 95.9(6) no
O3 H7 O4 166.3(4) no
O3 H7 C9 61.6(4) no
O4 H7 C9 130.50(19) no
O3 H7 C10 97.0(19) no
O4 H7 C10 95.6(19) no
C9 H7 C10 35.5(11) no
O3 H7 C11 132.33(19) no
O4 H7 C11 60.7(4) no
C9 H7 C11 71.0(19) no
C10 H7 C11 35.5(7) no
O1 H8 N1 175.7(26) no
O1 H8 C1 152.2(22) no
N1 H8 C1 25.8(7) no
O1 H8 C5 150.7(22) no
N1 H8 C5 30.8(8) no
C1 H8 C5 56.5(12) no
O1 H8 C6 35.1(12) no
N1 H8 C6 148.8(20) no
C1 H8 C6 140.0(16) no
C5 H8 C6 138.1(15) no
O1 H8 H4 128.0(21) no
N1 H8 H4 53.7(10) no
C1 H8 H4 79.4(12) no
C5 H8 H4 22.9(3) no
C6 H8 H4 121.0(14) no
O1 H8 H5 90.0(27) no
N1 H8 H5 93.7(22) no
C1 H8 H5 91.2(17) no
C5 H8 H5 96.2(20) no
C6 H8 H5 55.2(16) no
H4 H8 H5 96.3(18) no

loop_
_geom_bond_atom_site_label_1
_geom_bond_atom_site_label_2
_geom_bond_distance
_geom_bond_publ_flag
O1 C6 1.313(11) yes
O1 C7 2.38(4) yes
O1 C11 2.38(2) yes
O1 H8 1.11(4) no
O2 O3 2.152(16) yes
O2 N2 1.225(11) yes
O2 C9 2.30(4) yes
O2 H6 2.433(13) no
O3 N2 1.22(2) yes
O3 C9 2.313(17) yes
O3 H7 2.44(4) no
O4 O5 2.080(14) yes
O4 N3 1.19(2) yes
O4 C11 2.283(19) yes
O4 H7 2.43(4) no
O5 N3 1.185(12) yes
O5 C11 2.30(4) yes
N1 C1 1.322(6) yes
N1 C2 2.37(3) yes
N1 C4 2.37(3) yes
N1 C5 1.325(6) yes
N1 H1 1.959(3) no
N1 H4 1.956(3) no
N1 H8 1.43(4) no
N2 C8 2.46(2) yes
N2 C9 1.461(12) yes
N2 C10 2.44(4) yes
N3 C6 2.50(2) yes
N3 C10 2.42(4) yes
N3 C11 1.465(11) yes
C1 C2 1.38(2) yes
C1 C3 2.39(3) yes
C1 C5 2.273(4) yes
C1 H1 0.950(4) no
C1 H2 2.04(3) no
C1 H8 2.46(4) no
C2 C3 1.387(6) yes
C2 C4 2.366(4) yes
C2 H1 2.02(3) no
C2 H2 0.950(3) no
C3 C4 1.381(7) yes
C3 C5 2.38(3) yes
C3 H2 2.035(3) no
C3 H3 2.027(3) no
C4 C5 1.37(2) yes
C4 H3 0.950(3) no
C4 H4 2.02(3) no
C5 H3 2.03(3) no
C5 H4 0.950(4) no
C5 H8 2.34(4) no
C6 C7 1.410(14) yes
C6 C8 2.43(4) yes
C6 C10 2.45(2) yes
C6 C11 1.41(2) yes
C6 H5 2.046(8) no
C6 H8 2.06(3) no
C7 C8 1.366(12) yes
C7 C9 2.38(2) yes
C7 C11 2.39(2) yes
C7 H5 0.950(16) no
C7 H6 2.02(3) no
C8 C9 1.39(2) yes
C8 C10 2.41(2) yes
C8 H5 2.009(12) no
C8 H6 0.950(9) no
C9 C10 1.375(12) yes
C9 C11 2.36(4) yes
C9 H6 2.03(2) no
C9 H7 2.032(11) no
C10 C11 1.381(11) yes
C10 H7 0.950(16) no
C11 H7 2.040(12) no
H1 H2 2.33(4) no
H3 H4 2.33(4) no
H4 H8 2.43(3) no
H5 H6 2.314(19) no
H5 H8 2.33(5) no

loop_
_geom_contact_atom_site_label_1
_geom_contact_atom_site_label_2
_geom_contact_site_symmetry_2
_geom_contact_distance
_geom_contact_publ_flag
O1 O5 . 2.66(3) yes
O1 N1 . 2.54(4) yes
O1 N3 . 2.85(5) yes
O1 C1 . 3.48(5) yes
O1 C1 3_555 3.43(3) yes
O1 C5 . 3.35(5) yes
O1 C6 . 1.313(11) yes
O1 C6 3_545 3.497(8) yes
O1 C7 . 2.38(4) yes
O1 C11 . 2.38(2) yes
O1 H1 . 3.47(4) no
O1 H1 3_555 2.55(3) no
O1 H4 . 3.23(4) no
O1 H4 3_545 2.926(19) no
O1 H5 . 2.58(3) no
O1 H8 . 1.11(4) no
O1 H8 3_555 3.57(3) no
O2 O3 . 2.152(16) yes
O2 N2 . 1.225(11) yes
O2 C2 2_656 3.334(5) yes
O2 C2 5_554 3.41(2) yes
O2 C4 5_564 3.270(11) yes
O2 C8 . 2.722(19) yes
O2 C9 . 2.30(4) yes
O2 C10 . 3.53(6) yes
O2 H2 2_656 2.471(4) no
O2 H2 5_554 2.93(3) no
O2 H3 2_666 3.22(2) no
O2 H3 5_564 2.411(15) no
O2 H6 . 2.433(13) no
O3 O3 3_545 3.5444(6) yes
O3 O3 3_555 3.5444(6) yes
O3 N1 7_554 3.57(5) yes
O3 N2 . 1.22(2) yes
O3 N2 3_555 3.427(8) yes
O3 C3 7_554 3.54(4) yes
O3 C4 7_554 3.39(4) yes
O3 C5 7_554 3.40(5) yes
O3 C8 . 3.55(5) yes
O3 C9 . 2.313(17) yes
O3 C10 . 2.72(3) yes
O3 H3 5_564 3.21(3) no
O3 H4 5_564 3.34(3) no
O3 H7 . 2.44(4) no
O4 O5 . 2.080(14) yes
O4 N1 4_456 3.31(4) yes
O4 N3 . 1.19(2) yes
O4 C1 4_456 3.49(4) yes
O4 C4 4_456 3.41(5) yes
O4 C5 4_456 3.24(5) yes
O4 C6 . 3.52(5) yes
O4 C8 3_545 3.546(4) yes
O4 C10 . 2.69(2) yes
O4 C11 . 2.283(19) yes
O4 H4 4_456 3.59(5) no
O4 H5 4_456 2.81(4) no
O4 H6 3_545 3.162(5) no
O4 H7 . 2.43(4) no
O5 N3 . 1.185(12) yes
O5 C1 3_555 3.34(3) yes
O5 C6 . 2.827(15) yes
O5 C7 4_456 3.420(4) yes
O5 C8 4_456 3.39(4) yes
O5 C10 . 3.46(6) yes
O5 C11 . 2.30(4) yes
O5 H1 3_555 2.68(3) no
O5 H5 3_555 3.225(4) no
O5 H5 4_456 2.791(19) no
O5 H6 4_456 2.74(5) no
N1 C1 . 1.322(6) yes
N1 C2 . 2.37(3) yes
N1 C3 . 2.77(5) yes
N1 C4 . 2.37(3) yes
N1 C5 . 1.325(6) yes
N1 C6 . 3.36(5) yes
N1 C7 . 3.428(6) yes
N1 H1 . 1.959(3) no
N1 H2 . 3.22(3) no
N1 H3 . 3.22(3) no
N1 H4 . 1.956(3) no
N1 H4 3_545 3.097(13) no
N1 H5 . 2.816(18) no
N1 H8 . 1.43(4) no
N2 C8 . 2.46(2) yes
N2 C9 . 1.461(12) yes
N2 C10 . 2.44(4) yes
N2 C10 3_555 3.565(4) yes
N2 H2 2_656 3.543(12) no
N2 H3 5_564 3.11(4) no
N2 H6 . 2.63(4) no
N2 H7 . 2.60(3) no
N2 H7 3_555 3.485(6) no
N3 C6 . 2.50(2) yes
N3 C10 . 2.42(4) yes
N3 C11 . 1.465(11) yes
N3 H5 3_555 3.481(6) no
N3 H5 4_456 3.169(19) no
N3 H6 3_545 3.508(3) no
N3 H7 . 2.57(3) no
C1 C2 . 1.38(2) yes
C1 C3 . 2.39(3) yes
C1 C4 . 2.70(1) yes
C1 C5 . 2.273(4) yes
C1 H1 . 0.950(4) no
C1 H2 . 2.04(3) no
C1 H4 . 3.122(4) no
C1 H4 3_545 3.284(5) no
C1 H5 . 3.422(5) no
C1 H8 . 2.46(4) no
C1 H8 3_545 3.58(4) no
C2 C2 6_656 2.99(5) yes
C2 C3 . 1.387(6) yes
C2 C3 6_656 2.51(3) yes
C2 C4 . 2.366(4) yes
C2 C5 . 2.698(12) yes
C2 H1 . 2.02(3) no
C2 H2 . 0.950(3) no
C2 H2 6_656 2.71(3) no
C2 H3 . 3.230(4) no
C2 H6 2_656 3.56(5) no
C3 C3 6_656 1.49(3) yes
C3 C4 . 1.381(7) yes
C3 C4 6_656 2.50(3) yes
C3 C5 . 2.38(3) yes
C3 H1 . 3.24(3) no
C3 H2 . 2.035(3) no
C3 H2 6_656 2.676(18) no
C3 H3 . 2.027(3) no
C3 H3 6_656 2.66(2) no
C3 H4 . 3.24(4) no
C3 H7 4_556 3.44(6) no
C3 H7 7_555 3.57(5) no
C4 C4 6_656 2.96(5) yes
C4 C5 . 1.37(2) yes
C4 H2 . 3.230(3) no
C4 H3 . 0.950(3) no
C4 H3 6_656 2.67(4) no
C4 H4 . 2.02(3) no
C5 H1 . 3.126(4) no
C5 H3 . 2.03(3) no
C5 H4 . 0.950(4) no
C5 H5 . 3.475(9) no
C5 H8 . 2.34(4) no
C6 C6 3_545 3.5521(6) yes
C6 C6 3_555 3.5521(6) yes
C6 C7 . 1.410(14) yes
C6 C8 . 2.43(4) yes
C6 C9 . 2.79(2) yes
C6 C10 . 2.45(2) yes
C6 C11 . 1.41(2) yes
C6 H1 3_555 3.47(5) no
C6 H5 . 2.046(8) no
C6 H6 . 3.28(5) no
C6 H7 . 3.30(4) no
C6 H8 . 2.06(3) no
C7 C8 . 1.366(12) yes
C7 C9 . 2.38(2) yes
C7 C10 . 2.78(5) yes
C7 C11 . 2.39(2) yes
C7 C11 3_545 3.459(3) yes
C7 H5 . 0.950(16) no
C7 H6 . 2.02(3) no
C7 H8 . 2.56(4) no
C8 C9 . 1.39(2) yes
C8 C10 . 2.41(2) yes
C8 C10 3_545 3.553(6) yes
C8 C11 . 2.75(2) yes
C8 C11 3_555 3.478(4) yes
C8 H5 . 2.009(12) no
C8 H6 . 0.950(9) no
C8 H7 . 3.27(4) no
C8 H7 3_545 3.490(3) no
C9 C10 . 1.375(12) yes
C9 C10 3_555 3.488(3) yes
C9 C11 . 2.36(4) yes
C9 H5 . 3.23(4) no
C9 H6 . 2.03(2) no
C9 H7 . 2.032(11) no
C9 H7 3_545 3.586(4) no
C10 C11 . 1.381(11) yes
C10 H6 . 3.261(13) no
C10 H7 . 0.950(16) no
C11 H5 . 3.25(4) no
C11 H5 3_555 3.58(1) no
C11 H7 . 2.040(12) no
C11 H8 . 3.35(5) no
H1 H2 . 2.33(4) no
H1 H4 1_545 3.404(5) no
H1 H4 3_545 3.11(2) no
H1 H5 . 3.472(4) no
H1 H6 2_656 3.47(2) no
H1 H8 . 2.64(3) no
H1 H8 3_545 2.81(4) no
H2 H2 6_656 2.22(2) no
H2 H3 1_545 3.282(5) no
H2 H6 2_656 3.11(4) no
H3 H3 6_656 2.17(3) no
H3 H4 . 2.33(4) no
H4 H5 . 3.55(2) no
H4 H8 . 2.43(3) no
H4 H8 3_555 2.77(4) no
H5 H6 . 2.314(19) no
H5 H8 . 2.33(5) no
